data_2207347
loop_
_publ_author_name
'Xin-Hua Li'

_publ_section_title
;
 Bis(dimethylammonium)
 di-\m-pyrazole-3,5-dicarboxylato(3--)-bis[aquacopper(II)] monohydrate
;
_journal_coeditor_code SJ6140
_journal_issue 11
_journal_name_full 'Acta Crystallographica Section E'
_journal_page_first m2405
_journal_page_last m2407
_journal_paper_doi 10.1107/S1600536805034410
_journal_volume 61
_journal_year 2005
_chemical_formula_iupac '(C2 H8 N)2 [Cu2 (C5 H N2 O4)2 (H2 O)2] , H2 O'
_chemical_formula_moiety '2C2 H8 N + , C10 H6 Cu2 N4 O10 2- , H2 O'
_chemical_formula_sum 'C14 H24 Cu2 N6 O11'
_chemical_formula_weight 579.47
_chemical_name_systematic
;Bis(dimethylammonium)
 di-\m-pyrazole-3,5-dicarboxylato(3-)-bis[aquacopper(II)]
monohydrate
;
_space_group_IT_number 2
_symmetry_cell_setting triclinic
_symmetry_space_group_name_Hall '-P 1'
_symmetry_space_group_name_H-M 'P -1'
_atom_sites_solution_hydrogens geom
_atom_sites_solution_primary direct
_atom_sites_solution_secondary difmap
_audit_creation_method SHELXL97
_cell_angle_alpha 109.7750(10)
_cell_angle_beta 111.1090(10)
_cell_angle_gamma 91.252(2)
_cell_formula_units_Z 2
_cell_length_a 9.2094(7)
_cell_length_b 10.6365(8)
_cell_length_c 12.6853(10)
_cell_measurement_reflns_used 5717
_cell_measurement_temperature 298(2)
_cell_measurement_theta_max 25.10
_cell_measurement_theta_min 1.85
_cell_volume 1076.14(14)
_computing_cell_refinement 'SAINT (Bruker, 2002)'
_computing_data_collection 'SMART (Bruker, 2002)'
_computing_data_reduction SAINT
_computing_molecular_graphics 'ORTEPII (Johnson, 1976)'
_computing_publication_material SHELXL97
_computing_structure_refinement 'SHELXL97 (Sheldrick, 1997)'
_computing_structure_solution 'SHELXS97 (Sheldrick, 1997)'
_diffrn_ambient_temperature 298(2)
_diffrn_measured_fraction_theta_full 0.984
_diffrn_measured_fraction_theta_max 0.984
_diffrn_measurement_device_type 'Bruker SMART CCD area-detector'
_diffrn_measurement_method '600 frames, \d \w = 2\%'
_diffrn_radiation_monochromator graphite
_diffrn_radiation_source 'fine-focus sealed tube'
_diffrn_radiation_type MoK\a
_diffrn_radiation_wavelength 0.71073
_diffrn_reflns_av_R_equivalents 0.0150
_diffrn_reflns_av_sigmaI/netI 0.0304
_diffrn_reflns_limit_h_max 10
_diffrn_reflns_limit_h_min -10
_diffrn_reflns_limit_k_max 12
_diffrn_reflns_limit_k_min -11
_diffrn_reflns_limit_l_max 15
_diffrn_reflns_limit_l_min -14
_diffrn_reflns_number 5717
_diffrn_reflns_theta_full 25.10
_diffrn_reflns_theta_max 25.10
_diffrn_reflns_theta_min 1.85
_diffrn_standards_number 0
_exptl_absorpt_coefficient_mu 2.046
_exptl_absorpt_correction_T_max 0.632
_exptl_absorpt_correction_T_min 0.540
_exptl_absorpt_correction_type numerical
_exptl_absorpt_process_details '(SADABS; Bruker, 2002)'
_exptl_crystal_colour blue
_exptl_crystal_density_diffrn 1.788
_exptl_crystal_density_method 'not measured'
_exptl_crystal_description block
_exptl_crystal_F_000 592
_exptl_crystal_size_max 0.48
_exptl_crystal_size_mid 0.25
_exptl_crystal_size_min 0.22
_refine_diff_density_max 1.379
_refine_diff_density_min -1.510
_refine_ls_extinction_method none
_refine_ls_goodness_of_fit_ref 1.056
_refine_ls_hydrogen_treatment mixed
_refine_ls_matrix_type full
_refine_ls_number_parameters 310
_refine_ls_number_reflns 3760
_refine_ls_number_restraints 2
_refine_ls_restrained_S_all 1.056
_refine_ls_R_factor_all 0.0511
_refine_ls_R_factor_gt 0.0458
_refine_ls_shift/su_max 0.000
_refine_ls_shift/su_mean 0.000
_refine_ls_structure_factor_coef Fsqd
_refine_ls_weighting_details 'calc w = 1/[\s^2^(Fo^2^)+(0.0462P)^2^+2.5226P] where P = (Fo^2^+2Fc^2^)/3'
_refine_ls_weighting_scheme calc
_refine_ls_wR_factor_gt 0.1054
_refine_ls_wR_factor_ref 0.1090
_reflns_number_gt 3371
_reflns_number_total 3760
_reflns_threshold_expression I>2\s(I)
_cod_data_source_file sj6140.cif
_cod_data_source_block I
_cod_database_code 2207347
_cod_database_fobs_code 2207347

loop_
_symmetry_equiv_pos_as_xyz
'x, y, z'
'-x, -y, -z'

loop_
_atom_site_label
_atom_site_fract_x
_atom_site_fract_y
_atom_site_fract_z
_atom_site_U_iso_or_equiv
_atom_site_adp_type
_atom_site_calc_flag
_atom_site_refinement_flags
_atom_site_occupancy
_atom_site_type_symbol
C12 0.7371(7) 0.7724(6) 0.1231(6) 0.0729(18) Uani d . 1 C
H12A 0.8290 0.8085 0.1976 0.109 Uiso calc R 1 H
H12B 0.6477 0.8086 0.1362 0.109 Uiso calc R 1 H
H12C 0.7541 0.7970 0.0618 0.109 Uiso calc R 1 H
C11 0.8208(8) 0.5553(6) 0.0555(6) 0.0779(19) Uani d . 1 C
H11A 0.7803 0.4607 0.0265 0.117 Uiso calc R 1 H
H11B 0.9168 0.5780 0.1265 0.117 Uiso calc R 1 H
H11C 0.8417 0.5748 -0.0068 0.117 Uiso calc R 1 H
N6 0.7087(10) 0.6326(6) 0.0852(8) 0.135(3) Uani d . 1 N
H6A 0.6172 0.6026 0.0193 0.162 Uiso calc R 1 H
H6B 0.6927 0.6130 0.1442 0.162 Uiso calc R 1 H
C13 0.2417(7) 0.9365(6) 0.9536(5) 0.0637(16) Uani d . 1 C
H13A 0.2597 1.0072 1.0302 0.096 Uiso calc R 1 H
H13B 0.1657 0.9569 0.8890 0.096 Uiso calc R 1 H
H13C 0.3390 0.9301 0.9418 0.096 Uiso calc R 1 H
C14 0.0409(6) 0.8122(6) 0.9817(4) 0.0532(13) Uani d . 1 C
H14A -0.0418 0.8348 0.9224 0.080 Uiso calc R 1 H
H14B 0.0652 0.8796 1.0611 0.080 Uiso calc R 1 H
H14C 0.0070 0.7254 0.9802 0.080 Uiso calc R 1 H
N5 0.1818(4) 0.8071(4) 0.9531(3) 0.0384(8) Uani d . 1 N
H5A 0.1587 0.7425 0.8792 0.046 Uiso calc R 1 H
H5B 0.2580 0.7838 1.0079 0.046 Uiso calc R 1 H
O11 0.1179(4) 0.8691(3) 0.6140(3) 0.0412(7) Uani d D 1 O
Cu1 0.43815(5) 0.24640(5) 0.31599(4) 0.02859(15) Uani d . 1 Cu
Cu2 0.75411(5) 0.37432(5) 0.65608(4) 0.02953(16) Uani d . 1 Cu
O7 0.2335(3) 0.1180(3) 0.2459(2) 0.0311(6) Uani d . 1 O
O5 0.7415(3) 0.3234(3) 0.7927(2) 0.0334(6) Uani d . 1 O
O1 0.4223(3) 0.3279(3) 0.1914(3) 0.0387(7) Uani d . 1 O
O3 0.9302(3) 0.5325(3) 0.7369(2) 0.0349(7) Uani d . 1 O
N4 0.7236(4) 0.4314(3) 0.5220(3) 0.0334(8) Uani d . 1 N
N1 0.4523(4) 0.2069(3) 0.4560(3) 0.0293(7) Uani d . 1 N
N2 0.5578(4) 0.2506(3) 0.5706(3) 0.0301(7) Uani d . 1 N
N3 0.6173(4) 0.3888(4) 0.4078(3) 0.0327(8) Uani d . 1 N
O8 0.0902(3) -0.0115(3) 0.2917(2) 0.0325(6) Uani d . 1 O
O10 0.9274(4) 0.2250(3) 0.6306(3) 0.0408(7) Uani d . 1 O
H10B 0.9168 0.1956 0.5592 0.061 Uiso calc R 1 H
H10A 0.9104 0.1631 0.6516 0.061 Uiso d R 1 H
C10 0.6208(5) 0.2383(4) 0.7631(3) 0.0293(9) Uani d . 1 C
O4 1.0542(3) 0.6848(3) 0.7013(2) 0.0358(7) Uani d . 1 O
O6 0.5924(3) 0.1926(3) 0.8332(2) 0.0382(7) Uani d . 1 O
C6 0.2088(4) 0.0706(4) 0.3196(3) 0.0250(8) Uani d . 1 C
C5 0.9461(5) 0.5909(4) 0.6679(3) 0.0286(8) Uani d . 1 C
C2 0.6488(4) 0.4670(4) 0.3535(3) 0.0268(8) Uani d . 1 C
C9 0.5083(4) 0.1935(4) 0.6329(3) 0.0266(8) Uani d . 1 C
O2 0.5518(4) 0.4778(4) 0.1564(3) 0.0575(10) Uani d . 1 O
C7 0.3339(4) 0.1220(4) 0.4444(3) 0.0262(8) Uani d . 1 C
O9 0.5552(3) 0.0737(3) 0.2348(3) 0.0403(7) Uani d . 1 O
H9B 0.5138 0.0022 0.2306 0.060 Uiso calc R 1 H
H9A 0.6486 0.0863 0.2798 0.060 Uiso d R 1 H
C1 0.5346(5) 0.4240(4) 0.2244(4) 0.0347(10) Uani d . 1 C
C4 0.8238(4) 0.5377(4) 0.5408(3) 0.0260(8) Uani d . 1 C
C8 0.3643(4) 0.1086(4) 0.5559(3) 0.0279(8) Uani d . 1 C
H8 0.3030 0.0555 0.5745 0.033 Uiso calc R 1 H
C3 0.7808(4) 0.5642(4) 0.4347(4) 0.0283(8) Uani d . 1 C
H3 0.8292 0.6314 0.4211 0.034 Uiso calc R 1 H
H11D 0.103(6) 0.805(4) 0.632(4) 0.042 Uiso d D 1 H
H11E 0.061(5) 0.920(4) 0.637(4) 0.042 Uiso d D 1 H

loop_
_atom_site_aniso_label
_atom_site_aniso_U_11
_atom_site_aniso_U_22
_atom_site_aniso_U_33
_atom_site_aniso_U_12
_atom_site_aniso_U_13
_atom_site_aniso_U_23
C12 0.051(3) 0.055(3) 0.093(5) 0.012(3) 0.024(3) 0.008(3)
C11 0.102(5) 0.051(3) 0.069(4) 0.027(3) 0.021(4) 0.020(3)
N6 0.214(9) 0.052(3) 0.200(8) -0.008(4) 0.169(8) 0.027(4)
C13 0.084(4) 0.058(3) 0.039(3) -0.010(3) 0.011(3) 0.021(3)
C14 0.050(3) 0.063(3) 0.038(3) 0.008(3) 0.012(2) 0.015(2)
N5 0.045(2) 0.040(2) 0.0213(17) 0.0042(17) 0.0048(16) 0.0099(15)
O11 0.0418(18) 0.045(2) 0.0474(19) 0.0070(15) 0.0246(15) 0.0228(16)
Cu1 0.0254(3) 0.0363(3) 0.0186(3) -0.0077(2) -0.00021(19) 0.0140(2)
Cu2 0.0289(3) 0.0337(3) 0.0183(3) -0.0086(2) -0.0003(2) 0.0115(2)
O7 0.0255(14) 0.0419(16) 0.0207(13) -0.0046(12) 0.0006(11) 0.0151(12)
O5 0.0333(15) 0.0391(16) 0.0211(14) -0.0069(13) 0.0031(12) 0.0120(12)
O1 0.0348(16) 0.0462(18) 0.0278(15) -0.0120(13) -0.0022(13) 0.0218(14)
O3 0.0382(16) 0.0335(15) 0.0215(14) -0.0109(12) -0.0005(12) 0.0108(12)
N4 0.0338(18) 0.0357(19) 0.0208(17) -0.0104(15) -0.0021(14) 0.0133(15)
N1 0.0267(17) 0.0383(19) 0.0162(16) -0.0076(14) -0.0003(13) 0.0124(14)
N2 0.0300(17) 0.0365(19) 0.0187(16) -0.0057(14) 0.0016(14) 0.0135(14)
N3 0.0313(18) 0.040(2) 0.0207(17) -0.0087(15) -0.0012(14) 0.0169(15)
O8 0.0243(14) 0.0343(15) 0.0311(15) -0.0079(12) 0.0028(12) 0.0121(12)
O10 0.0504(18) 0.0366(17) 0.0349(17) 0.0009(14) 0.0147(15) 0.0150(14)
C10 0.034(2) 0.029(2) 0.023(2) 0.0026(17) 0.0079(17) 0.0112(17)
O4 0.0365(16) 0.0337(16) 0.0254(15) -0.0117(13) 0.0048(12) 0.0057(12)
O6 0.0407(17) 0.0480(18) 0.0248(15) -0.0066(14) 0.0054(13) 0.0209(14)
C6 0.0229(19) 0.0254(19) 0.0252(19) 0.0036(16) 0.0070(16) 0.0105(16)
C5 0.029(2) 0.026(2) 0.024(2) 0.0003(17) 0.0066(17) 0.0060(16)
C2 0.028(2) 0.029(2) 0.025(2) 0.0023(16) 0.0077(16) 0.0140(17)
C9 0.029(2) 0.030(2) 0.0170(18) -0.0014(16) 0.0048(16) 0.0094(16)
O2 0.056(2) 0.073(2) 0.0358(18) -0.0264(18) -0.0033(16) 0.0357(18)
C7 0.0256(19) 0.028(2) 0.0242(19) 0.0002(16) 0.0090(16) 0.0102(16)
O9 0.0350(16) 0.0371(17) 0.0471(19) 0.0007(13) 0.0138(15) 0.0164(15)
C1 0.034(2) 0.042(2) 0.027(2) -0.0022(19) 0.0033(18) 0.0198(19)
C4 0.0236(19) 0.0251(19) 0.024(2) -0.0028(15) 0.0047(16) 0.0086(16)
C8 0.028(2) 0.030(2) 0.025(2) -0.0014(16) 0.0071(16) 0.0141(17)
C3 0.031(2) 0.026(2) 0.031(2) 0.0015(16) 0.0096(17) 0.0167(17)

loop_
_atom_type_symbol
_atom_type_description
_atom_type_scat_dispersion_real
_atom_type_scat_dispersion_imag
_atom_type_scat_source
C C 0.0033 0.0016 'International Tables Vol C Tables 4.2.6.8 and 6.1.1.4'
H H 0.0000 0.0000 'International Tables Vol C Tables 4.2.6.8 and 6.1.1.4'
N N 0.0061 0.0033 'International Tables Vol C Tables 4.2.6.8 and 6.1.1.4'
O O 0.0106 0.0060 'International Tables Vol C Tables 4.2.6.8 and 6.1.1.4'
Cu Cu 0.3201 1.2651 'International Tables Vol C Tables 4.2.6.8 and 6.1.1.4'

loop_
_geom_angle_atom_site_label_1
_geom_angle_atom_site_label_2
_geom_angle_atom_site_label_3
_geom_angle
_geom_angle_publ_flag
N6 C12 H12A 109.5 ?
N6 C12 H12B 109.5 ?
H12A C12 H12B 109.5 ?
N6 C12 H12C 109.5 ?
H12A C12 H12C 109.5 ?
H12B C12 H12C 109.5 ?
N6 C11 H11A 109.5 ?
N6 C11 H11B 109.5 ?
H11A C11 H11B 109.5 ?
N6 C11 H11C 109.5 ?
H11A C11 H11C 109.5 ?
H11B C11 H11C 109.5 ?
C12 N6 C11 120.2(6) ?
C12 N6 H6A 107.3 ?
C11 N6 H6A 107.3 ?
C12 N6 H6B 107.3 ?
C11 N6 H6B 107.3 ?
H6A N6 H6B 106.9 ?
N5 C13 H13A 109.5 ?
N5 C13 H13B 109.5 ?
H13A C13 H13B 109.5 ?
N5 C13 H13C 109.5 ?
H13A C13 H13C 109.5 ?
H13B C13 H13C 109.5 ?
N5 C14 H14A 109.5 ?
N5 C14 H14B 109.5 ?
H14A C14 H14B 109.5 ?
N5 C14 H14C 109.5 ?
H14A C14 H14C 109.5 ?
H14B C14 H14C 109.5 ?
C14 N5 C13 113.0(4) ?
C14 N5 H5A 109.0 ?
C13 N5 H5A 109.0 ?
C14 N5 H5B 109.0 ?
C13 N5 H5B 109.0 ?
H5A N5 H5B 107.8 ?
H11D O11 H11E 104(5) ?
N3 Cu1 N1 93.04(13) yes
N3 Cu1 O1 79.95(12) yes
N1 Cu1 O1 167.82(14) yes
N3 Cu1 O7 168.19(14) yes
N1 Cu1 O7 79.95(12) yes
O1 Cu1 O7 105.18(11) yes
N3 Cu1 O9 99.99(14) yes
N1 Cu1 O9 97.68(13) yes
O1 Cu1 O9 93.37(12) yes
O7 Cu1 O9 90.41(11) yes
N2 Cu2 N4 92.85(13) yes
N2 Cu2 O3 167.80(13) yes
N4 Cu2 O3 80.07(12) yes
N2 Cu2 O5 79.99(12) yes
N4 Cu2 O5 168.30(14) yes
O3 Cu2 O5 105.26(11) yes
N2 Cu2 O10 100.07(13) yes
N4 Cu2 O10 100.35(14) yes
O3 Cu2 O10 91.02(12) yes
O5 Cu2 O10 90.07(11) yes
C6 O7 Cu1 115.2(2) ?
C10 O5 Cu2 115.1(2) ?
C1 O1 Cu1 115.1(2) ?
C5 O3 Cu2 115.4(2) ?
N3 N4 C4 108.6(3) ?
N3 N4 Cu2 133.5(3) ?
C4 N4 Cu2 117.9(3) ?
C7 N1 N2 108.8(3) ?
C7 N1 Cu1 117.8(2) ?
N2 N1 Cu1 133.4(2) ?
C9 N2 N1 109.0(3) ?
C9 N2 Cu2 117.9(3) ?
N1 N2 Cu2 133.1(2) ?
C2 N3 N4 108.7(3) ?
C2 N3 Cu1 118.2(3) ?
N4 N3 Cu1 133.1(3) ?
Cu2 O10 H10B 109.5 ?
Cu2 O10 H10A 109.4 ?
H10B O10 H10A 110.7 ?
O6 C10 O5 125.1(4) ?
O6 C10 C9 120.0(3) ?
O5 C10 C9 114.9(3) ?
O8 C6 O7 124.1(3) ?
O8 C6 C7 121.2(3) ?
O7 C6 C7 114.7(3) ?
O4 C5 O3 123.6(4) ?
O4 C5 C4 121.2(3) ?
O3 C5 C4 115.2(3) ?
N3 C2 C3 109.5(3) ?
N3 C2 C1 111.5(3) ?
C3 C2 C1 138.9(3) ?
N2 C9 C8 109.3(3) ?
N2 C9 C10 112.1(3) ?
C8 C9 C10 138.7(3) ?
N1 C7 C8 109.2(3) ?
N1 C7 C6 112.4(3) ?
C8 C7 C6 138.5(3) ?
Cu1 O9 H9B 109.5 ?
Cu1 O9 H9A 109.4 ?
H9B O9 H9A 107.5 ?
O2 C1 O1 124.0(4) ?
O2 C1 C2 121.0(4) ?
O1 C1 C2 115.0(3) ?
N4 C4 C3 109.2(3) ?
N4 C4 C5 111.3(3) ?
C3 C4 C5 139.5(3) ?
C9 C8 C7 103.8(3) ?
C9 C8 H8 128.1 ?
C7 C8 H8 128.1 ?
C4 C3 C2 104.0(3) ?
C4 C3 H3 128.0 ?
C2 C3 H3 128.0 ?

loop_
_geom_bond_atom_site_label_1
_geom_bond_atom_site_label_2
_geom_bond_distance
_geom_bond_publ_flag
C12 N6 1.385(8) ?
C12 H12A 0.9600 ?
C12 H12B 0.9600 ?
C12 H12C 0.9600 ?
C11 N6 1.411(9) ?
C11 H11A 0.9600 ?
C11 H11B 0.9600 ?
C11 H11C 0.9600 ?
N6 H6A 0.9000 ?
N6 H6B 0.9000 ?
C13 N5 1.469(6) ?
C13 H13A 0.9600 ?
C13 H13B 0.9600 ?
C13 H13C 0.9600 ?
C14 N5 1.465(6) ?
C14 H14A 0.9600 ?
C14 H14B 0.9600 ?
C14 H14C 0.9600 ?
N5 H5A 0.9000 ?
N5 H5B 0.9000 ?
O11 H11D 0.81(3) ?
O11 H11E 0.81(3) ?
Cu1 N3 1.920(3) yes
Cu1 N1 1.920(3) yes
Cu1 O1 2.009(3) yes
Cu1 O7 2.016(3) yes
Cu1 O9 2.282(3) yes
Cu2 N2 1.922(3) yes
Cu2 N4 1.923(3) yes
Cu2 O3 2.007(3) yes
Cu2 O5 2.022(3) yes
Cu2 O10 2.304(3) yes
O7 C6 1.283(4) ?
O5 C10 1.273(5) ?
O1 C1 1.281(5) ?
O3 C5 1.276(5) ?
N4 N3 1.333(4) ?
N4 C4 1.342(5) ?
N1 C7 1.334(5) ?
N1 N2 1.334(4) ?
N2 C9 1.331(5) ?
N3 C2 1.332(5) ?
O8 C6 1.246(4) ?
O10 H10B 0.8200 ?
O10 H10A 0.8202 ?
C10 O6 1.245(5) ?
C10 C9 1.497(5) ?
O4 C5 1.238(5) ?
C6 C7 1.485(5) ?
C5 C4 1.495(5) ?
C2 C3 1.389(5) ?
C2 C1 1.492(5) ?
C9 C8 1.394(5) ?
O2 C1 1.235(5) ?
C7 C8 1.398(5) ?
O9 H9B 0.8200 ?
O9 H9A 0.8202 ?
C4 C3 1.388(5) ?
C8 H8 0.9300 ?
C3 H3 0.9300 ?

loop_
_geom_hbond_atom_site_label_D
_geom_hbond_atom_site_label_H
_geom_hbond_atom_site_label_A
_geom_hbond_site_symmetry_A
_geom_hbond_distance_DH
_geom_hbond_distance_HA
_geom_hbond_distance_DA
_geom_hbond_angle_DHA
O9 H9B O6 2_656 0.82 2.03 2.820(4) 162
O10 H10B O11 2_666 0.82 1.97 2.785(5) 177
O11 H11D O4 1_455 0.81(3) 1.91(3) 2.702(4) 166(5)
O11 H11E O8 2_566 0.81(3) 2.02(3) 2.819(4) 166(5)
O9 H9A O11 2_666 0.82 2.02 2.843(4) 175
O10 H10A O8 2_656 0.82 1.98 2.787(4) 170
N5 H5B O6 2_667 0.90 1.92 2.759(4) 155
N5 H5A O3 1_455 0.90 2.65 3.336(4) 134
N5 H5A O4 1_455 0.90 1.97 2.773(4) 148
N6 H6B O2 . 0.90 2.00 2.731(6) 138
N6 H6A O2 2_665 0.90 2.07 2.945(10) 164

loop_
_geom_torsion_atom_site_label_1
_geom_torsion_atom_site_label_2
_geom_torsion_atom_site_label_3
_geom_torsion_atom_site_label_4
_geom_torsion
N3 Cu1 O7 C6 -55.2(7)
N1 Cu1 O7 C6 -1.0(3)
O1 Cu1 O7 C6 -169.6(3)
O9 Cu1 O7 C6 96.8(3)
N2 Cu2 O5 C10 0.8(3)
N4 Cu2 O5 C10 53.6(7)
O3 Cu2 O5 C10 169.5(3)
O10 Cu2 O5 C10 -99.4(3)
N3 Cu1 O1 C1 3.8(3)
N1 Cu1 O1 C1 59.3(7)
O7 Cu1 O1 C1 172.9(3)
O9 Cu1 O1 C1 -95.8(3)
N2 Cu2 O3 C5 -58.0(7)
N4 Cu2 O3 C5 -2.8(3)
O5 Cu2 O3 C5 -172.1(3)
O10 Cu2 O3 C5 97.5(3)
N2 Cu2 N4 N3 -7.6(4)
O3 Cu2 N4 N3 -177.6(4)
O5 Cu2 N4 N3 -59.4(9)
O10 Cu2 N4 N3 93.2(4)
N2 Cu2 N4 C4 170.8(3)
O3 Cu2 N4 C4 0.8(3)
O5 Cu2 N4 C4 119.0(6)
O10 Cu2 N4 C4 -88.4(3)
N3 Cu1 N1 C7 170.5(3)
O1 Cu1 N1 C7 116.1(6)
O7 Cu1 N1 C7 0.1(3)
O9 Cu1 N1 C7 -89.0(3)
N3 Cu1 N1 N2 -7.0(4)
O1 Cu1 N1 N2 -61.4(8)
O7 Cu1 N1 N2 -177.4(4)
O9 Cu1 N1 N2 93.5(4)
C7 N1 N2 C9 0.4(5)
Cu1 N1 N2 C9 178.0(3)
C7 N1 N2 Cu2 -178.9(3)
Cu1 N1 N2 Cu2 -1.3(6)
N4 Cu2 N2 C9 -170.9(3)
O3 Cu2 N2 C9 -116.8(6)
O5 Cu2 N2 C9 -0.2(3)
O10 Cu2 N2 C9 88.1(3)
N4 Cu2 N2 N1 8.4(4)
O3 Cu2 N2 N1 62.4(8)
O5 Cu2 N2 N1 179.1(4)
O10 Cu2 N2 N1 -92.7(4)
C4 N4 N3 C2 0.0(5)
Cu2 N4 N3 C2 178.5(3)
C4 N4 N3 Cu1 -178.9(3)
Cu2 N4 N3 Cu1 -0.4(7)
N1 Cu1 N3 C2 -171.0(3)
O1 Cu1 N3 C2 -1.1(3)
O7 Cu1 N3 C2 -117.9(6)
O9 Cu1 N3 C2 90.6(3)
N1 Cu1 N3 N4 7.8(4)
O1 Cu1 N3 N4 177.8(4)
O7 Cu1 N3 N4 60.9(8)
O9 Cu1 N3 N4 -90.6(4)
Cu2 O5 C10 O6 178.9(3)
Cu2 O5 C10 C9 -1.1(4)
Cu1 O7 C6 O8 -178.8(3)
Cu1 O7 C6 C7 1.6(4)
Cu2 O3 C5 O4 -175.7(3)
Cu2 O3 C5 C4 4.1(4)
N4 N3 C2 C3 0.2(5)
Cu1 N3 C2 C3 179.3(3)
N4 N3 C2 C1 179.5(3)
Cu1 N3 C2 C1 -1.4(5)
N1 N2 C9 C8 0.1(5)
Cu2 N2 C9 C8 179.5(3)
N1 N2 C9 C10 -179.7(3)
Cu2 N2 C9 C10 -0.3(5)
O6 C10 C9 N2 -179.1(4)
O5 C10 C9 N2 1.0(5)
O6 C10 C9 C8 1.2(8)
O5 C10 C9 C8 -178.8(5)
N2 N1 C7 C8 -0.7(5)
Cu1 N1 C7 C8 -178.8(3)
N2 N1 C7 C6 178.8(3)
Cu1 N1 C7 C6 0.7(4)
O8 C6 C7 N1 178.9(3)
O7 C6 C7 N1 -1.5(5)
O8 C6 C7 C8 -1.9(7)
O7 C6 C7 C8 177.7(4)
Cu1 O1 C1 O2 173.4(4)
Cu1 O1 C1 C2 -5.5(5)
N3 C2 C1 O2 -174.4(4)
C3 C2 C1 O2 4.6(8)
N3 C2 C1 O1 4.6(5)
C3 C2 C1 O1 -176.4(5)
N3 N4 C4 C3 -0.2(5)
Cu2 N4 C4 C3 -179.0(3)
N3 N4 C4 C5 179.8(3)
Cu2 N4 C4 C5 1.0(5)
O4 C5 C4 N4 176.4(4)
O3 C5 C4 N4 -3.4(5)
O4 C5 C4 C3 -3.6(8)
O3 C5 C4 C3 176.6(5)
N2 C9 C8 C7 -0.5(4)
C10 C9 C8 C7 179.3(5)
N1 C7 C8 C9 0.7(4)
C6 C7 C8 C9 -178.5(5)
N4 C4 C3 C2 0.3(4)
C5 C4 C3 C2 -179.6(5)
N3 C2 C3 C4 -0.3(4)
C1 C2 C3 C4 -179.4(5)
